data_7713385
loop_
_publ_author_name
'Gioftsidou, Dimitra K.'
'Landrou, Georgios'
'Tzatza, Charikleia'
'Hatzidimitriou, Antonios'
'Orfanos, Emmanouil'
'Charalambidis, Georgios'
'Ladomenou, Kalliopi'
'Coutsolelos, Athanassios G.'
'Angaridis, Panagiotis A.'

_publ_section_title
;
 Light-induced hydrogen production from water using nickel(II) catalysts
 and N-doped carbon-dot photosensitizers: catalytic efficiency enhancement
 by increase of catalyst nuclearity.
;
_journal_name_full 'Dalton transactions (Cambridge, England : 2003)'
_journal_paper_doi 10.1039/d3dt01052j
_journal_year 2023
_chemical_formula_moiety 'C24 H16 F6 N6 Ni1 S2'
_chemical_formula_sum 'C24 H16 F6 N6 Ni S2'
_chemical_formula_weight 625.26
_space_group_IT_number 14
_space_group_name_Hall '-P 2ybc'
_space_group_name_H-M_alt 'P 1 21/c 1'
_symmetry_cell_setting monoclinic
_symmetry_space_group_name_H-M 'P 1 21/c 1'
_atom_sites_solution_hydrogens difmap
_atom_sites_solution_primary other
_audit_update_record
;
2022-11-08 deposited with the CCDC.	2023-06-23 downloaded from the CCDC.
;
_cell_angle_alpha 90
_cell_angle_beta 109.4229(18)
_cell_angle_gamma 90
_cell_formula_units_Z 4
_cell_length_a 7.6206(4)
_cell_length_b 31.1326(15)
_cell_length_c 11.3631(6)
_cell_measurement_reflns_used 169
_cell_measurement_temperature 295
_cell_measurement_theta_max 20
_cell_measurement_theta_min 10
_cell_volume 2542.5(2)
_computing_cell_refinement 'Apex2 (Bruker AXS, 2006)'
_computing_data_collection 'Apex2 (Bruker AXS, 2006)'
_computing_data_reduction 'Apex2 (Bruker AXS, 2006)'
_computing_molecular_graphics 'CAMERON (Watkin et al., 1996)'
_computing_publication_material 'CRYSTALS (Betteridge et al., 2003)'
_computing_structure_refinement 'CRYSTALS (Betteridge et al., 2003)'
_computing_structure_solution 'Superflip (Palatinus & Chapuis, 2007)'
_diffrn_ambient_temperature 295
_diffrn_measured_fraction_theta_full 0.998
_diffrn_measured_fraction_theta_max 0.998
_diffrn_measurement_device Area
_diffrn_measurement_device_type 'Bruker Kappa Apex2'
_diffrn_measurement_method '\f & \w scans'
_diffrn_radiation_monochromator graphite
_diffrn_radiation_type 'Mo K\a'
_diffrn_radiation_wavelength 0.71073
_diffrn_reflns_av_R_equivalents 0.025
_diffrn_reflns_limit_h_max 5
_diffrn_reflns_limit_h_min -9
_diffrn_reflns_limit_k_max 37
_diffrn_reflns_limit_k_min -36
_diffrn_reflns_limit_l_max 13
_diffrn_reflns_limit_l_min -13
_diffrn_reflns_number 17334
_diffrn_reflns_theta_full 25.707
_diffrn_reflns_theta_max 25.707
_diffrn_reflns_theta_min 1.308
_diffrn_standards_number 0
_exptl_absorpt_coefficient_mu 0.998
_exptl_absorpt_correction_T_max 0.89
_exptl_absorpt_correction_T_min 0.84
_exptl_absorpt_correction_type numerical
_exptl_absorpt_process_details
; 
 Analytical Absorption (De Meulenaer & Tompa, 1965) 
;
_exptl_crystal_colour blue
_exptl_crystal_density_diffrn 1.633
_exptl_crystal_density_method 'not measured'
_exptl_crystal_description prism
_exptl_crystal_F_000 1264
_exptl_crystal_size_max 0.190
_exptl_crystal_size_mid 0.180
_exptl_crystal_size_min 0.120
_refine_diff_density_max 1.33
_refine_diff_density_min -0.84
_refine_ls_extinction_method None
_refine_ls_goodness_of_fit_ref 1.0000
_refine_ls_hydrogen_treatment constr
_refine_ls_matrix_type full
_refine_ls_number_parameters 346
_refine_ls_number_reflns 4098
_refine_ls_number_restraints 0
_refine_ls_R_factor_all 0.0769
_refine_ls_R_factor_gt 0.0660
_refine_ls_shift/su_max 0.0010248
_refine_ls_shift/su_mean 0.0000260
_refine_ls_structure_factor_coef Fsqd
_refine_ls_weighting_details
;
 Method, part 1, Chebychev polynomial, (Watkin, 1994, Prince, 1982) 
 [weight] = 1.0/[A~0~*T~0~(x)+A~1~*T~1~(x) ... +A~n-1~]*T~n-1~(x)] 
 where A~i~ are the Chebychev coefficients listed below and x= Fcalc/Fmax 
 Method = Robust Weighting (Prince, 1982) 
 W = [weight] * [1-(deltaF/6*sigmaF)^2^]^2^ 
 A~i~ are: 
 3.16 3.86 1.13 
;
_refine_ls_weighting_scheme calc
_refine_ls_wR_factor_all 0.1261
_refine_ls_wR_factor_gt 0.1228
_refine_ls_wR_factor_ref 0.1228
_reflns_limit_h_max 8
_reflns_limit_h_min -9
_reflns_limit_k_max 37
_reflns_limit_k_min 0
_reflns_limit_l_max 13
_reflns_limit_l_min 0
_reflns_number_gt 4098
_reflns_number_total 4834
_reflns_threshold_expression I>2.0\s(I)
_oxford_diffrn_Wilson_B_factor 2.22
_oxford_diffrn_Wilson_scale 105.61
_oxford_refine_ls_r_factor_ref 0.0660
_oxford_refine_ls_scale 0.11837(5)
_oxford_reflns_number_all 4813
_oxford_reflns_threshold_expression_ref I>2.0\s(I)
_cod_data_source_file d3dt01052j2.cif
_cod_data_source_block I_CCDC4
_cod_depositor_comments
;
The following automatic conversions were performed:

data item '_atom_sites_solution_primary' value 'Other' was changed to
'other' in accordance with the
/home/data/users/saulius/crontab/automatic-downloads/rss-feeds/RSC/lib/dictionaries/cif_core.dic
dictionary named 'cif_core.dic' version 2.4.2 last updated on
2011-04-26.

Automatic conversion script
Id: cif_fix_values 8170 2020-07-09 18:12:32Z antanas 
;
_cod_original_sg_symbol_H-M 'P 1 21/c 1 '
_cod_original_formula_sum 'C24 H16 F6 N6 Ni1 S2'
_cod_database_code 7713385

loop_
_symmetry_equiv_pos_as_xyz
x,y,z
-x,-y,-z
-x,y+1/2,-z+1/2
x,-y+1/2,z+1/2

loop_
_atom_site_label
_atom_site_type_symbol
_atom_site_fract_x
_atom_site_fract_y
_atom_site_fract_z
_atom_site_U_iso_or_equiv
_atom_site_occupancy
_atom_site_adp_type
_atom_site_refinement_flags_posn
_atom_site_refinement_flags_adp
_atom_site_refinement_flags_occupancy
_atom_site_disorder_assembly
_atom_site_disorder_group
_atom_site_attached_hydrogens
Ni1 Ni 0.83326(8) 0.606764(18) 0.17126(5) 0.0243 1.0000 Uani . . . . . .
S1 S 0.96293(16) 0.65831(4) 0.05911(12) 0.0331 1.0000 Uani . . . . . .
S2 S 0.64876(17) 0.57863(4) 0.30049(11) 0.0304 1.0000 Uani . . . . . .
N1 N 0.6304(5) 0.64847(12) 0.0652(3) 0.0269 1.0000 Uani . . . . . .
N2 N 0.6603(6) 0.70601(13) -0.0649(4) 0.0322 1.0000 Uani . . . . . .
N3 N 0.8448(5) 0.64733(12) 0.3202(3) 0.0268 1.0000 Uani . . . . . .
N4 N 0.7345(6) 0.63572(13) 0.4891(4) 0.0319 1.0000 Uani . . . . . .
N5 N 1.0517(5) 0.56709(12) 0.2763(3) 0.0288 1.0000 Uani . . . . . .
N6 N 0.7891(5) 0.55136(12) 0.0537(3) 0.0286 1.0000 Uani . . . . . .
C1 C 0.7330(6) 0.67346(14) 0.0140(4) 0.0251 1.0000 Uani . . . . . .
C2 C 0.4801(7) 0.71306(16) -0.0886(5) 0.0373 1.0000 Uani . . . . . .
C3 C 0.3678(7) 0.69077(17) -0.0363(5) 0.0405 1.0000 Uani . . . . . .
C4 C 0.4535(7) 0.65810(17) 0.0429(5) 0.0356 1.0000 Uani . . . . . .
C5 C 0.3991(8) 0.7487(2) -0.1815(7) 0.0582 1.0000 Uani . . . . . .
C6 C 0.7495(6) 0.62399(14) 0.3799(4) 0.0247 1.0000 Uani . . . . . .
C7 C 0.8067(7) 0.67396(15) 0.5336(5) 0.0333 1.0000 Uani . . . . . .
C8 C 0.8924(7) 0.70092(15) 0.4742(5) 0.0347 1.0000 Uani . . . . . .
C9 C 0.9114(7) 0.68569(15) 0.3664(5) 0.0329 1.0000 Uani . . . . . .
C10 C 0.7849(10) 0.68567(19) 0.6562(6) 0.0523 1.0000 Uani . . . . . .
C11 C 1.1912(7) 0.57580(19) 0.3814(5) 0.0390 1.0000 Uani . . . . . .
C12 C 1.2782(9) 0.5419(2) 0.4634(6) 0.0580 1.0000 Uani . . . . . .
C13 C 1.2279(9) 0.5008(2) 0.4360(6) 0.0595 1.0000 Uani . . . . . .
C14 C 1.0913(8) 0.49068(18) 0.3217(5) 0.0446 1.0000 Uani . . . . . .
C15 C 1.0441(10) 0.44764(19) 0.2787(7) 0.0561 1.0000 Uani . . . . . .
C16 C 0.9257(10) 0.44009(19) 0.1640(7) 0.0568 1.0000 Uani . . . . . .
C17 C 0.8376(8) 0.47426(16) 0.0835(6) 0.0420 1.0000 Uani . . . . . .
C18 C 0.7177(9) 0.46804(18) -0.0396(6) 0.0508 1.0000 Uani . . . . . .
C19 C 0.6431(8) 0.50218(19) -0.1113(6) 0.0467 1.0000 Uani . . . . . .
C20 C 0.6785(7) 0.54423(16) -0.0634(4) 0.0341 1.0000 Uani . . . . . .
C21 C 0.8719(7) 0.51675(15) 0.1248(4) 0.0307 1.0000 Uani . . . . . .
C22 C 1.0064(6) 0.52520(15) 0.2447(4) 0.0304 1.0000 Uani . . . . . .
C23 C 1.2582(7) 0.6204(2) 0.4095(6) 0.0518 1.0000 Uani . . . . . .
C24 C 0.5942(8) 0.58133(19) -0.1460(5) 0.0473 1.0000 Uani . . . . . .
F1 F 0.5086(13) 0.7765(3) -0.1971(9) 0.073(2) 0.5000 Uiso . . . . 1 .
F2 F 0.3006(13) 0.7302(3) -0.2955(9) 0.081(2) 0.5000 Uiso . . . . 1 .
F3 F 0.2672(17) 0.7688(4) -0.1584(11) 0.103(3) 0.5000 Uiso . . . . 1 .
F4 F 0.9451(13) 0.6668(3) 0.7498(8) 0.064(2) 0.5000 Uiso . . . . 1 .
F5 F 0.6536(12) 0.6667(3) 0.6819(8) 0.063(2) 0.5000 Uiso . . . . 1 .
F6 F 0.7833(12) 0.7280(3) 0.6735(8) 0.055(2) 0.5000 Uiso . . . . 1 .
F11 F 0.5064(11) 0.7622(3) -0.2441(8) 0.061(2) 0.5000 Uiso . . . . 2 .
F21 F 0.2244(13) 0.7457(3) -0.2381(9) 0.077(2) 0.5000 Uiso . . . . 2 .
F31 F 0.3941(15) 0.7859(3) -0.1096(10) 0.089(3) 0.5000 Uiso . . . . 2 .
F41 F 0.8529(15) 0.6603(3) 0.7440(9) 0.080(3) 0.5000 Uiso . . . . 2 .
F51 F 0.5968(12) 0.6849(3) 0.6459(8) 0.066(2) 0.5000 Uiso . . . . 2 .
F61 F 0.8599(12) 0.7229(3) 0.7001(7) 0.054(2) 0.5000 Uiso . . . . 2 .
H31 H 0.2428 0.6971 -0.0540 0.0492 1.0000 Uiso R . . . . .
H41 H 0.3850 0.6419 0.0819 0.0428 1.0000 Uiso R . . . . .
H81 H 0.9351 0.7278 0.5052 0.0419 1.0000 Uiso R . . . . .
H91 H 0.9731 0.7021 0.3241 0.0402 1.0000 Uiso R . . . . .
H121 H 1.3729 0.5484 0.5372 0.0700 1.0000 Uiso R . . . . .
H131 H 1.2837 0.4790 0.4923 0.0712 1.0000 Uiso R . . . . .
H151 H 1.0974 0.4250 0.3314 0.0670 1.0000 Uiso R . . . . .
H161 H 0.9011 0.4117 0.1356 0.0680 1.0000 Uiso R . . . . .
H181 H 0.6894 0.4403 -0.0713 0.0613 1.0000 Uiso R . . . . .
H191 H 0.5674 0.4983 -0.1936 0.0558 1.0000 Uiso R . . . . .
H231 H 1.3910 0.6210 0.4350 0.0780 1.0000 Uiso R . . . . .
H232 H 1.2100 0.6379 0.3362 0.0777 1.0000 Uiso R . . . . .
H233 H 1.2188 0.6319 0.4748 0.0779 1.0000 Uiso R . . . . .
H241 H 0.6813 0.6046 -0.1310 0.0709 1.0000 Uiso R . . . . .
H242 H 0.5620 0.5728 -0.2314 0.0712 1.0000 Uiso R . . . . .
H243 H 0.4849 0.5911 -0.1288 0.0710 1.0000 Uiso R . . . . .

loop_
_atom_site_aniso_label
_atom_site_aniso_U_11
_atom_site_aniso_U_22
_atom_site_aniso_U_33
_atom_site_aniso_U_23
_atom_site_aniso_U_13
_atom_site_aniso_U_12
Ni1 0.0250(3) 0.0251(3) 0.0232(3) 0.0007(2) 0.0088(2) -0.0001(2)
S1 0.0255(6) 0.0408(7) 0.0361(6) 0.0083(5) 0.0144(5) 0.0021(5)
S2 0.0359(6) 0.0290(6) 0.0281(6) -0.0044(4) 0.0133(5) -0.0090(5)
N1 0.0274(19) 0.028(2) 0.0286(19) 0.0020(15) 0.0132(16) -0.0018(16)
N2 0.034(2) 0.028(2) 0.035(2) 0.0054(17) 0.0118(18) 0.0010(17)
N3 0.0261(19) 0.029(2) 0.0274(19) -0.0007(15) 0.0114(16) -0.0007(15)
N4 0.037(2) 0.035(2) 0.0252(19) -0.0038(16) 0.0127(17) -0.0048(18)
N5 0.026(2) 0.034(2) 0.0257(19) 0.0012(16) 0.0089(16) 0.0023(16)
N6 0.030(2) 0.028(2) 0.028(2) -0.0033(16) 0.0103(16) -0.0030(16)
C1 0.027(2) 0.024(2) 0.025(2) -0.0025(17) 0.0097(18) -0.0020(18)
C2 0.039(3) 0.033(3) 0.040(3) -0.001(2) 0.013(2) 0.005(2)
C3 0.025(2) 0.043(3) 0.054(3) 0.003(3) 0.014(2) 0.006(2)
C4 0.030(2) 0.039(3) 0.042(3) 0.002(2) 0.017(2) -0.003(2)
C5 0.034(3) 0.047(3) 0.091(5) 0.015(3) 0.016(3) 0.013(3)
C6 0.021(2) 0.026(2) 0.026(2) 0.0023(18) 0.0065(17) 0.0016(18)
C7 0.034(3) 0.032(3) 0.031(2) -0.001(2) 0.006(2) 0.002(2)
C8 0.037(3) 0.028(2) 0.039(3) -0.008(2) 0.013(2) -0.003(2)
C9 0.034(3) 0.029(2) 0.037(3) 0.000(2) 0.014(2) -0.005(2)
C10 0.075(4) 0.044(3) 0.040(3) -0.009(3) 0.022(3) -0.014(3)
C11 0.025(2) 0.057(3) 0.034(3) -0.002(2) 0.008(2) 0.005(2)
C12 0.042(3) 0.080(5) 0.038(3) 0.009(3) -0.004(3) 0.015(3)
C13 0.062(4) 0.064(4) 0.048(4) 0.026(3) 0.012(3) 0.025(3)
C14 0.048(3) 0.044(3) 0.048(3) 0.020(3) 0.025(3) 0.015(3)
C15 0.066(4) 0.036(3) 0.074(4) 0.025(3) 0.034(4) 0.016(3)
C16 0.071(4) 0.027(3) 0.081(5) 0.002(3) 0.037(4) 0.003(3)
C17 0.049(3) 0.027(3) 0.057(3) -0.004(2) 0.028(3) -0.005(2)
C18 0.060(4) 0.033(3) 0.065(4) -0.019(3) 0.029(3) -0.013(3)
C19 0.050(3) 0.047(3) 0.043(3) -0.013(3) 0.016(3) -0.011(3)
C20 0.036(3) 0.039(3) 0.031(2) -0.008(2) 0.014(2) -0.005(2)
C21 0.033(2) 0.029(2) 0.035(3) -0.0002(19) 0.019(2) 0.000(2)
C22 0.030(2) 0.034(2) 0.033(2) 0.004(2) 0.018(2) 0.004(2)
C23 0.026(3) 0.064(4) 0.056(4) -0.017(3) 0.001(2) -0.002(3)
C24 0.055(3) 0.049(3) 0.030(3) -0.004(2) 0.002(2) 0.005(3)

loop_
_atom_type_symbol
_atom_type_scat_dispersion_real
_atom_type_scat_dispersion_imag
_atom_type_scat_Cromer_Mann_a1
_atom_type_scat_Cromer_Mann_b1
_atom_type_scat_Cromer_Mann_a2
_atom_type_scat_Cromer_Mann_b2
_atom_type_scat_Cromer_Mann_a3
_atom_type_scat_Cromer_Mann_b3
_atom_type_scat_Cromer_Mann_a4
_atom_type_scat_Cromer_Mann_b4
_atom_type_scat_Cromer_Mann_c
_atom_type_scat_source
C 0.0033 0.0016 2.3100 20.8439 1.0200 10.2075 1.5886 0.5687 0.8650 51.6512 0.2156 'International Tables Vol C 4.2.6.8 and 6.1.1.4'
H 0.0000 0.0000 0.4930 10.5109 0.3229 26.1257 0.1402 3.1424 0.0408 57.7998 0.0030 'International Tables Vol C 4.2.6.8 and 6.1.1.4'
N 0.0061 0.0033 12.2126 0.0057 3.1322 9.8933 2.0125 28.9975 1.1663 0.5826 -11.5290 'International Tables Vol C 4.2.6.8 and 6.1.1.4'
O 0.0106 0.0060 3.0485 13.2771 2.2868 5.7011 1.5463 0.3239 0.8670 32.9089 0.2508 'International Tables Vol C 4.2.6.8 and 6.1.1.4'
F 0.0171 0.0103 3.5392 10.2825 2.6412 4.2944 1.5170 0.2615 1.0243 26.1476 0.2776 'International Tables Vol C 4.2.6.8 and 6.1.1.4'
S 0.1246 0.1234 6.9053 1.4679 5.2034 22.2151 1.4379 0.2536 1.5863 56.1720 0.8669 'International Tables Vol C 4.2.6.8 and 6.1.1.4'
Ni 0.3393 1.1124 12.8376 3.8785 7.2920 0.2565 4.4438 12.1763 2.3800 66.3421 1.0341 'International Tables Vol C 4.2.6.8 and 6.1.1.4'

loop_
_geom_angle_atom_site_label_1
_geom_angle_site_symmetry_1
_geom_angle_atom_site_label_2
_geom_angle_site_symmetry_2
_geom_angle_atom_site_label_3
_geom_angle_site_symmetry_3
_geom_angle
_geom_angle_publ_flag
S1 . Ni1 . S2 . 159.28(5) yes
S1 . Ni1 . N1 . 68.84(10) yes
S2 . Ni1 . N1 . 96.01(10) yes
S1 . Ni1 . N3 . 96.30(11) yes
S2 . Ni1 . N3 . 67.49(10) yes
N1 . Ni1 . N3 . 85.12(15) yes
S1 . Ni1 . N5 . 107.47(11) yes
S2 . Ni1 . N5 . 87.40(11) yes
N1 . Ni1 . N5 . 176.25(15) yes
N3 . Ni1 . N5 . 94.78(15) yes
S1 . Ni1 . N6 . 102.11(11) yes
S2 . Ni1 . N6 . 94.70(11) yes
N1 . Ni1 . N6 . 102.12(15) yes
N3 . Ni1 . N6 . 161.57(14) yes
N5 . Ni1 . N6 . 79.09(15) yes
Ni1 . S1 . C1 . 77.74(15) yes
Ni1 . S2 . C6 . 77.31(15) yes
Ni1 . N1 . C1 . 100.6(3) yes
Ni1 . N1 . C4 . 140.4(3) yes
C1 . N1 . C4 . 118.9(4) yes
C1 . N2 . C2 . 115.4(4) yes
Ni1 . N3 . C6 . 101.3(3) yes
Ni1 . N3 . C9 . 140.1(3) yes
C6 . N3 . C9 . 118.6(4) yes
C6 . N4 . C7 . 116.3(4) yes
Ni1 . N5 . C11 . 129.3(3) yes
Ni1 . N5 . C22 . 109.2(3) yes
C11 . N5 . C22 . 119.0(4) yes
Ni1 . N6 . C20 . 132.3(3) yes
Ni1 . N6 . C21 . 108.7(3) yes
C20 . N6 . C21 . 118.1(4) yes
S1 . C1 . N1 . 112.9(3) yes
S1 . C1 . N2 . 124.0(3) yes
N1 . C1 . N2 . 123.2(4) yes
N2 . C2 . C3 . 125.3(5) yes
N2 . C2 . C5 . 114.6(5) yes
C3 . C2 . C5 . 120.1(5) yes
C2 . C3 . C4 . 115.3(5) yes
C2 . C3 . H31 . 122.5 no
C4 . C3 . H31 . 122.2 no
C3 . C4 . N1 . 121.8(5) yes
C3 . C4 . H41 . 119.4 no
N1 . C4 . H41 . 118.8 no
C2 . C5 . F1 . 117.9(6) yes
C2 . C5 . F2 . 108.5(6) yes
F1 . C5 . F2 . 109.4(8) yes
C2 . C5 . F3 . 112.4(8) yes
F1 . C5 . F3 . 107.1(8) yes
F2 . C5 . F3 . 100.1(8) yes
S2 . C6 . N3 . 113.5(3) yes
S2 . C6 . N4 . 123.6(3) yes
N3 . C6 . N4 . 122.9(4) yes
N4 . C7 . C8 . 124.2(5) yes
N4 . C7 . C10 . 114.0(4) yes
C8 . C7 . C10 . 121.7(5) yes
C7 . C8 . C9 . 116.0(4) yes
C7 . C8 . H81 . 122.2 no
C9 . C8 . H81 . 121.8 no
C8 . C9 . N3 . 121.6(4) yes
C8 . C9 . H91 . 119.7 no
N3 . C9 . H91 . 118.7 no
C7 . C10 . F4 . 104.8(6) yes
C7 . C10 . F5 . 115.9(6) yes
F4 . C10 . F5 . 100.2(7) yes
C7 . C10 . F6 . 112.7(6) yes
F4 . C10 . F6 . 109.8(7) yes
F5 . C10 . F6 . 112.2(7) yes
N5 . C11 . C12 . 119.7(5) yes
N5 . C11 . C23 . 119.9(5) yes
C12 . C11 . C23 . 120.3(5) yes
C11 . C12 . C13 . 121.5(6) yes
C11 . C12 . H121 . 119.1 no
C13 . C12 . H121 . 119.4 no
C12 . C13 . C14 . 119.7(5) yes
C12 . C13 . H131 . 120.3 no
C14 . C13 . H131 . 120.0 no
C13 . C14 . C15 . 123.4(5) yes
C13 . C14 . C22 . 116.9(5) yes
C15 . C14 . C22 . 119.6(5) yes
C14 . C15 . C16 . 120.6(5) yes
C14 . C15 . H151 . 119.1 no
C16 . C15 . H151 . 120.3 no
C15 . C16 . C17 . 121.2(6) yes
C15 . C16 . H161 . 119.6 no
C17 . C16 . H161 . 119.1 no
C16 . C17 . C18 . 123.4(5) yes
C16 . C17 . C21 . 119.8(5) yes
C18 . C17 . C21 . 116.8(5) yes
C17 . C18 . C19 . 119.8(5) yes
C17 . C18 . H181 . 120.1 no
C19 . C18 . H181 . 120.0 no
C18 . C19 . C20 . 120.8(5) yes
C18 . C19 . H191 . 120.1 no
C20 . C19 . H191 . 119.1 no
C19 . C20 . N6 . 121.0(5) yes
C19 . C20 . C24 . 119.3(5) yes
N6 . C20 . C24 . 119.7(4) yes
C17 . C21 . N6 . 123.3(5) yes
C17 . C21 . C22 . 119.2(5) yes
N6 . C21 . C22 . 117.5(4) yes
C21 . C22 . C14 . 119.3(5) yes
C21 . C22 . N5 . 117.6(4) yes
C14 . C22 . N5 . 123.0(5) yes
C11 . C23 . H231 . 109.7 no
C11 . C23 . H232 . 109.9 no
H231 . C23 . H232 . 108.3 no
C11 . C23 . H233 . 110.0 no
H231 . C23 . H233 . 109.4 no
H232 . C23 . H233 . 109.5 no
C20 . C24 . H241 . 110.2 no
C20 . C24 . H242 . 109.6 no
H241 . C24 . H242 . 108.7 no
C20 . C24 . H243 . 109.6 no
H241 . C24 . H243 . 108.6 no
H242 . C24 . H243 . 110.2 no

loop_
_geom_bond_atom_site_label_1
_geom_bond_site_symmetry_1
_geom_bond_atom_site_label_2
_geom_bond_site_symmetry_2
_geom_bond_distance
_geom_bond_publ_flag
Ni1 . S1 . 2.4522(13) yes
Ni1 . S2 . 2.5047(13) yes
Ni1 . N1 . 2.071(4) yes
Ni1 . N3 . 2.090(4) yes
Ni1 . N5 . 2.097(4) yes
Ni1 . N6 . 2.139(4) yes
S1 . C1 . 1.720(5) yes
S2 . C6 . 1.714(5) yes
N1 . C1 . 1.363(6) yes
N1 . C4 . 1.321(6) yes
N2 . C1 . 1.345(6) yes
N2 . C2 . 1.327(6) yes
N3 . C6 . 1.358(6) yes
N3 . C9 . 1.335(6) yes
N4 . C6 . 1.334(6) yes
N4 . C7 . 1.338(6) yes
N5 . C11 . 1.337(6) yes
N5 . C22 . 1.366(6) yes
N6 . C20 . 1.335(6) yes
N6 . C21 . 1.369(6) yes
C2 . C3 . 1.380(7) yes
C2 . C5 . 1.513(8) yes
C3 . C4 . 1.371(7) yes
C3 . H31 . 0.927 no
C4 . H41 . 0.936 no
C5 . F1 . 1.255(11) yes
C5 . F2 . 1.387(11) yes
C5 . F3 . 1.284(12) yes
C7 . C8 . 1.371(7) yes
C7 . C10 . 1.502(7) yes
C8 . C9 . 1.366(7) yes
C8 . H81 . 0.923 no
C9 . H91 . 0.930 no
C10 . F4 . 1.450(11) yes
C10 . F5 . 1.276(10) yes
C10 . F6 . 1.333(10) yes
C11 . C12 . 1.418(8) yes
C11 . C23 . 1.478(8) yes
C12 . C13 . 1.343(10) yes
C12 . H121 . 0.928 no
C13 . C14 . 1.404(9) yes
C13 . H131 . 0.932 no
C14 . C15 . 1.430(9) yes
C14 . C22 . 1.401(7) yes
C15 . C16 . 1.337(9) yes
C15 . H151 . 0.927 no
C16 . C17 . 1.418(8) yes
C16 . H161 . 0.938 no
C17 . C18 . 1.406(8) yes
C17 . C21 . 1.399(7) yes
C18 . C19 . 1.345(8) yes
C18 . H181 . 0.933 no
C19 . C20 . 1.409(7) yes
C19 . H191 . 0.929 no
C20 . C24 . 1.492(7) yes
C21 . C22 . 1.431(7) yes
C23 . H231 . 0.956 no
C23 . H232 . 0.960 no
C23 . H233 . 0.957 no
C24 . H241 . 0.958 no
C24 . H242 . 0.956 no
C24 . H243 . 0.966 no

loop_
_geom_hbond_atom_site_label_D
_geom_hbond_site_symmetry_D
_geom_hbond_atom_site_label_H
_geom_hbond_site_symmetry_H
_geom_hbond_atom_site_label_A
_geom_hbond_site_symmetry_A
_geom_hbond_angle_DHA
_geom_hbond_distance_DH
_geom_hbond_distance_HA
_geom_hbond_distance_DA
_geom_hbond_publ_flag
C23 . H231 . N4 1_655 170 0.96 2.52 3.469(8) yes
